data_7123507
loop_
_publ_author_name
'Mao, Fei Fei'
'Hu, Chun-Li'
'Chen, Jin'
'Tang, Ruling'
'Wu, BaoLin'
'Mao, Jiang-Gao'

_publ_section_title
;
 (H3O)HCs2Nb(IO3)9 and SrNbO(IO3)5: A Facile Synthetic Method of Using
 Hydrofluoric Acid as Solubilizer
;
_journal_name_full 'Chemical Communications'
_journal_paper_doi 10.1039/C9CC02774B
_journal_year 2019
_chemical_formula_sum 'I10 Nb2 O32 Sr2'
_chemical_formula_weight 2142.06
_space_group_crystal_system monoclinic
_space_group_IT_number 14
_space_group_name_Hall '-P 2yn'
_space_group_name_H-M_alt 'P 1 21/n 1'
_symmetry_space_group_name_Hall '-P 2yn'
_symmetry_space_group_name_H-M 'P 1 21/n 1'
_audit_creation_method SHELXL-2018/3
_audit_update_record
;
2019-05-17 deposited with the CCDC.    2019-05-20 downloaded from the CCDC.
;
_cell_angle_alpha 90
_cell_angle_beta 92.253(2)
_cell_angle_gamma 90
_cell_formula_units_Z 2
_cell_length_a 7.6258(2)
_cell_length_b 18.2110(5)
_cell_length_c 10.6126(3)
_cell_measurement_reflns_used 2777
_cell_measurement_temperature 293(2)
_cell_measurement_theta_max 76.2060
_cell_measurement_theta_min 4.8190
_cell_volume 1472.67(7)
_computing_cell_refinement 'CrysAlisPro, Agilent Technologies'
_computing_data_collection 'CrysAlisPro, Agilent Technologies'
_computing_data_reduction 'CrysAlisPro, Agilent Technologies'
_computing_molecular_graphics 'SHELXL-2018/3 (Sheldrick, 2018)'
_computing_publication_material 'DIAMOND 3.0'
_computing_structure_refinement 'SHELXL-2018/3 (Sheldrick, 2018)'
_computing_structure_solution 'SHELXL-2018/3 (Sheldrick, 2018)'
_diffrn_ambient_temperature 293(2)
_diffrn_measured_fraction_theta_full 0.998
_diffrn_measured_fraction_theta_max 0.999
_diffrn_measurement_device_type 'SuperNova, Dual, Cu at zero, Atlas'
_diffrn_measurement_method '\w scans'
_diffrn_radiation_type CuK\a
_diffrn_radiation_wavelength 1.54178
_diffrn_reflns_av_R_equivalents 0.0553
_diffrn_reflns_av_unetI/netI 0.0618
_diffrn_reflns_Laue_measured_fraction_full 0.998
_diffrn_reflns_Laue_measured_fraction_max 0.999
_diffrn_reflns_limit_h_max 9
_diffrn_reflns_limit_h_min -7
_diffrn_reflns_limit_k_max 22
_diffrn_reflns_limit_k_min -18
_diffrn_reflns_limit_l_max 12
_diffrn_reflns_limit_l_min -12
_diffrn_reflns_number 6645
_diffrn_reflns_point_group_measured_fraction_full 0.998
_diffrn_reflns_point_group_measured_fraction_max 0.999
_diffrn_reflns_theta_full 67.679
_diffrn_reflns_theta_max 70.069
_diffrn_reflns_theta_min 4.857
_diffrn_source 'fine-focus sealed X-ray tube'
_exptl_absorpt_coefficient_mu 94.295
_exptl_crystal_colour Colorless
_exptl_crystal_density_diffrn 4.831
_exptl_crystal_description BLOCK
_exptl_crystal_F_000 1888
_refine_diff_density_max 1.859
_refine_diff_density_min -1.509
_refine_diff_density_rms 0.372
_refine_ls_extinction_coef 0.00057(3)
_refine_ls_extinction_expression Fc^*^=kFc[1+0.001xFc^2^\l^3^/sin(2\q)]^-1/4^
_refine_ls_extinction_method 'SHELXL-2018/3 (Sheldrick 2018)'
_refine_ls_goodness_of_fit_ref 1.055
_refine_ls_hydrogen_treatment undef
_refine_ls_matrix_type full
_refine_ls_number_parameters 209
_refine_ls_number_reflns 2790
_refine_ls_number_restraints 0
_refine_ls_restrained_S_all 1.055
_refine_ls_R_factor_all 0.0538
_refine_ls_R_factor_gt 0.0409
_refine_ls_shift/su_max 0.000
_refine_ls_shift/su_mean 0.000
_refine_ls_structure_factor_coef Fsqd
_refine_ls_weighting_details 'w=1/[\s^2^(Fo^2^)+(0.0567P)^2^] where P=(Fo^2^+2Fc^2^)/3'
_refine_ls_weighting_scheme calc
_refine_ls_wR_factor_gt 0.0993
_refine_ls_wR_factor_ref 0.1099
_reflns_Friedel_coverage 0.000
_reflns_number_gt 2302
_reflns_number_total 2790
_reflns_threshold_expression 'I > 2\s(I)'
_cod_data_source_file c9cc02774b2.cif
_cod_data_source_block shelx_CCDC1
_cod_depositor_comments
;
The following automatic conversions were performed:

'_geom_bond_publ_flag' value 'NO' changed to 'no' according to
/home/data/users/saulius/crontab/automatic-downloads/rss-feeds/RSC/lib/dictionaries/cif_core.dic
dictionary named 'cif_core.dic' version 2.4.2 from 2011-04-26 (3
times).

Automatic conversion script
Id: cif_fix_values 4973 2017-02-22 13:04:09Z antanas 
;
_cod_database_code 7123507
_shelx_shelxl_version_number 2018/3
_shelx_space_group_comment
;
The symmetry employed for this shelxl refinement is uniquely defined
by the following loop, which should always be used as a source of
symmetry information in preference to the above space-group names.
They are only intended as comments.
;

loop_
_space_group_symop_operation_xyz
'x, y, z'
'-x+1/2, y+1/2, -z+1/2'
'-x, -y, -z'
'x-1/2, -y-1/2, z-1/2'

loop_
_atom_site_label
_atom_site_type_symbol
_atom_site_fract_x
_atom_site_fract_y
_atom_site_fract_z
_atom_site_U_iso_or_equiv
_atom_site_adp_type
_atom_site_occupancy
_atom_site_site_symmetry_order
_atom_site_calc_flag
Sr1 Sr 0.24232(13) 0.23398(7) 0.25944(11) 0.0214(3) Uani 1 1 d
Nb1 Nb 0.23522(12) 0.00361(6) 0.73567(10) 0.0196(2) Uani 1 1 d
I1 I 0.07835(9) 0.13649(4) 0.95195(7) 0.0193(2) Uani 1 1 d
I2 I 0.40457(9) -0.12688(4) 0.93635(7) 0.0195(2) Uani 1 1 d
I3 I 0.27690(9) 0.18267(4) 0.59899(7) 0.0205(2) Uani 1 1 d
I4 I 0.23445(9) -0.16293(4) 0.56032(8) 0.0217(2) Uani 1 1 d
I5 I 0.72410(9) -0.00246(4) 0.75373(7) 0.0197(2) Uani 1 1 d
O1 O 0.2279(12) 0.0654(6) 0.8993(10) 0.027(2) Uani 1 1 d
O2 O 0.2457(12) 0.1991(5) 1.0144(9) 0.0247(19) Uani 1 1 d
O3 O 0.0339(12) 0.1823(5) 0.8055(9) 0.0252(19) Uani 1 1 d
O4 O 0.2055(10) -0.0845(5) 0.8541(8) 0.0200(17) Uani 1 1 d
O5 O 0.4617(12) -0.1823(5) 0.8051(9) 0.0258(19) Uani 1 1 d
O6 O 0.2857(12) -0.1973(5) 1.0178(9) 0.0260(19) Uani 1 1 d
O7 O 0.3431(12) 0.0876(5) 0.6520(10) 0.027(2) Uani 1 1 d
O8 O 0.4254(14) 0.2319(6) 0.6976(10) 0.034(2) Uani 1 1 d
O9 O 0.3922(11) 0.1741(6) 0.4561(9) 0.027(2) Uani 1 1 d
O10 O 0.2374(14) -0.1527(6) 0.3954(10) 0.031(2) Uani 1 1 d
O11 O 0.0023(10) -0.1629(6) 0.5851(10) 0.028(2) Uani 1 1 d
O12 O 0.2879(12) -0.0652(5) 0.5986(10) 0.027(2) Uani 1 1 d
O13 O 0.4990(11) -0.0164(5) 0.8118(9) 0.0231(19) Uani 1 1 d
O14 O 0.7914(12) 0.0573(6) 0.8797(10) 0.028(2) Uani 1 1 d
O15 O 0.8054(12) -0.0896(6) 0.8089(10) 0.029(2) Uani 1 1 d
O16 O 0.0146(12) 0.0161(6) 0.6952(11) 0.031(2) Uani 1 1 d

loop_
_atom_site_aniso_label
_atom_site_aniso_U_11
_atom_site_aniso_U_22
_atom_site_aniso_U_33
_atom_site_aniso_U_23
_atom_site_aniso_U_13
_atom_site_aniso_U_12
Sr1 0.0199(5) 0.0232(6) 0.0210(6) 0.0006(4) -0.0006(4) 0.0016(4)
Nb1 0.0176(4) 0.0186(5) 0.0227(5) 0.0001(4) 0.0010(4) 0.0008(3)
I1 0.0185(3) 0.0190(4) 0.0204(4) 0.0001(3) 0.0003(3) 0.0000(3)
I2 0.0181(3) 0.0184(4) 0.0220(4) 0.0002(3) -0.0003(3) -0.0003(3)
I3 0.0183(3) 0.0223(4) 0.0208(4) 0.0001(3) 0.0003(3) -0.0017(3)
I4 0.0213(4) 0.0217(4) 0.0220(4) -0.0022(3) -0.0017(3) 0.0008(3)
I5 0.0166(3) 0.0205(4) 0.0219(4) 0.0003(3) 0.0002(3) -0.0011(3)
O1 0.025(4) 0.028(5) 0.030(5) -0.006(4) 0.003(4) 0.011(4)
O2 0.033(4) 0.023(5) 0.018(4) -0.001(4) 0.000(4) -0.001(4)
O3 0.036(5) 0.019(4) 0.021(5) 0.002(4) -0.003(4) -0.001(4)
O4 0.021(4) 0.019(4) 0.020(4) 0.007(3) -0.001(3) 0.003(3)
O5 0.027(4) 0.027(5) 0.023(5) -0.003(4) -0.002(4) 0.001(4)
O6 0.033(5) 0.024(5) 0.021(5) 0.009(4) 0.002(4) -0.008(4)
O7 0.026(4) 0.021(4) 0.033(5) 0.007(4) 0.009(4) 0.000(4)
O8 0.040(5) 0.034(6) 0.028(5) -0.007(5) -0.008(4) -0.003(4)
O9 0.023(4) 0.033(5) 0.027(5) 0.014(4) 0.003(4) 0.007(4)
O10 0.040(5) 0.023(5) 0.028(5) -0.006(4) -0.010(4) -0.002(4)
O11 0.010(3) 0.037(5) 0.037(5) 0.001(5) 0.001(3) -0.001(3)
O12 0.033(5) 0.019(4) 0.030(5) -0.004(4) 0.008(4) -0.001(4)
O13 0.018(4) 0.027(5) 0.025(5) -0.003(4) 0.006(3) 0.001(3)
O14 0.027(4) 0.027(5) 0.030(5) -0.009(4) 0.000(4) -0.006(4)
O15 0.029(4) 0.025(5) 0.033(5) 0.004(4) -0.004(4) 0.005(4)
O16 0.025(4) 0.035(6) 0.034(6) -0.004(5) 0.003(4) 0.002(4)

loop_
_atom_type_symbol
_atom_type_description
_atom_type_scat_dispersion_real
_atom_type_scat_dispersion_imag
_atom_type_scat_source
O O 0.0492 0.0322 'International Tables Vol C Tables 4.2.6.8 and 6.1.1.4'
Sr Sr -0.3528 1.8200 'International Tables Vol C Tables 4.2.6.8 and 6.1.1.4'
Nb Nb -0.1121 2.4826 'International Tables Vol C Tables 4.2.6.8 and 6.1.1.4'
I I -0.3257 6.8362 'International Tables Vol C Tables 4.2.6.8 and 6.1.1.4'

loop_
_geom_angle_atom_site_label_1
_geom_angle_atom_site_label_2
_geom_angle_atom_site_label_3
_geom_angle
_geom_angle_site_symmetry_1
_geom_angle_site_symmetry_3
O8 Sr1 O5 148.7(3) 4_565 3_656
O8 Sr1 O9 134.0(3) 4_565 .
O5 Sr1 O9 72.2(3) 3_656 .
O8 Sr1 O10 74.3(3) 4_565 2
O5 Sr1 O10 92.7(3) 3_656 2
O9 Sr1 O10 142.8(3) . 2
O8 Sr1 O2 81.6(3) 4_565 1_554
O5 Sr1 O2 67.1(3) 3_656 1_554
O9 Sr1 O2 131.6(3) . 1_554
O10 Sr1 O2 65.1(3) 2 1_554
O8 Sr1 O6 90.3(3) 4_565 2_556
O5 Sr1 O6 120.5(3) 3_656 2_556
O9 Sr1 O6 62.2(3) . 2_556
O10 Sr1 O6 101.0(3) 2 2_556
O2 Sr1 O6 165.4(3) 1_554 2_556
O8 Sr1 O3 131.9(3) 4_565 4_665
O5 Sr1 O3 62.1(3) 3_656 4_665
O9 Sr1 O3 76.0(3) . 4_665
O10 Sr1 O3 66.9(3) 2 4_665
O2 Sr1 O3 105.5(3) 1_554 4_665
O6 Sr1 O3 71.0(3) 2_556 4_665
O8 Sr1 O15 92.9(3) 4_565 3_656
O5 Sr1 O15 71.8(3) 3_656 3_656
O9 Sr1 O15 81.9(3) . 3_656
O10 Sr1 O15 126.4(3) 2 3_656
O2 Sr1 O15 61.5(3) 1_554 3_656
O6 Sr1 O15 131.5(3) 2_556 3_656
O3 Sr1 O15 133.0(3) 4_665 3_656
O8 Sr1 O11 68.0(3) 4_565 3_556
O5 Sr1 O11 126.2(3) 3_656 3_556
O9 Sr1 O11 67.6(3) . 3_556
O10 Sr1 O11 140.3(3) 2 3_556
O2 Sr1 O11 119.1(3) 1_554 3_556
O6 Sr1 O11 68.0(3) 2_556 3_556
O3 Sr1 O11 134.3(3) 4_665 3_556
O15 Sr1 O11 68.6(3) 3_656 3_556
O8 Sr1 I3 109.9(3) 4_565 .
O5 Sr1 I3 97.9(2) 3_656 .
O9 Sr1 I3 25.7(2) . .
O10 Sr1 I3 142.5(2) 2 .
O2 Sr1 I3 151.4(2) 1_554 .
O6 Sr1 I3 43.2(2) 2_556 .
O3 Sr1 I3 86.6(2) 4_665 .
O15 Sr1 I3 91.1(2) 3_656 .
O11 Sr1 I3 49.3(2) 3_556 .
O8 Sr1 I1 68.0(3) 4_565 1_554
O5 Sr1 I1 82.2(2) 3_656 1_554
O9 Sr1 I1 127.2(2) . 1_554
O10 Sr1 I1 81.9(2) 2 1_554
O2 Sr1 I1 24.4(2) 1_554 1_554
O6 Sr1 I1 156.6(2) 2_556 1_554
O3 Sr1 I1 129.9(2) 4_665 1_554
O15 Sr1 I1 46.0(2) 3_656 1_554
O11 Sr1 I1 94.7(2) 3_556 1_554
I3 Sr1 I1 135.06(4) . 1_554
O8 Sr1 I4 74.6(2) 4_565 2
O5 Sr1 I4 82.7(2) 3_656 2
O9 Sr1 I4 151.1(2) . 2
O10 Sr1 I4 22.5(2) 2 2
O2 Sr1 I4 42.6(2) 1_554 2
O6 Sr1 I4 123.4(2) 2_556 2
O3 Sr1 I4 79.7(2) 4_665 2
O15 Sr1 I4 104.0(2) 3_656 2
O11 Sr1 I4 141.07(19) 3_556 2
I3 Sr1 I4 164.21(4) . 2
I1 Sr1 I4 60.72(2) 1_554 2
O16 Nb1 O7 101.8(5) . .
O16 Nb1 O12 97.2(5) . .
O7 Nb1 O12 93.5(4) . .
O16 Nb1 O4 97.2(4) . .
O7 Nb1 O4 160.3(4) . .
O12 Nb1 O4 89.2(4) . .
O16 Nb1 O1 94.5(4) . .
O7 Nb1 O1 88.9(4) . .
O12 Nb1 O1 167.4(4) . .
O4 Nb1 O1 84.5(4) . .
O16 Nb1 O13 172.1(5) . .
O7 Nb1 O13 84.3(4) . .
O12 Nb1 O13 87.4(4) . .
O4 Nb1 O13 76.3(3) . .
O1 Nb1 O13 80.5(4) . .
O3 I1 O2 97.5(4) . .
O3 I1 O1 99.5(5) . .
O2 I1 O1 96.8(4) . .
O3 I1 Sr1 124.2(3) . 1_556
O2 I1 Sr1 37.6(3) . 1_556
O1 I1 Sr1 113.4(3) . 1_556
O5 I2 O6 96.5(5) . .
O5 I2 O4 95.0(4) . .
O6 I2 O4 95.9(4) . .
O5 I2 Sr1 29.0(3) . 3_656
O6 I2 Sr1 105.3(3) . 3_656
O4 I2 Sr1 120.5(3) . 3_656
O8 I3 O9 102.9(5) . .
O8 I3 O7 97.6(5) . .
O9 I3 O7 92.2(4) . .
O8 I3 Sr1 117.9(4) . .
O9 I3 Sr1 38.7(3) . .
O7 I3 Sr1 121.9(3) . .
O10 I4 O11 101.3(5) . .
O10 I4 O12 95.9(5) . .
O11 I4 O12 100.1(4) . .
O10 I4 Sr1 35.0(3) . 2_545
O11 I4 Sr1 101.9(3) . 2_545
O12 I4 Sr1 129.3(3) . 2_545
O14 I5 O15 102.1(5) . .
O14 I5 O13 94.4(4) . .
O15 I5 O13 94.7(4) . .
O14 I5 O16 82.2(4) . 1_655
O15 I5 O16 84.0(4) . 1_655
O13 I5 O16 176.0(4) . 1_655
I1 O1 Nb1 132.8(5) . .
I1 O2 Sr1 118.0(4) . 1_556
I1 O3 Sr1 122.9(5) . 4_566
I2 O4 Nb1 119.8(4) . .
I2 O5 Sr1 131.3(4) . 3_656
I2 O6 Sr1 143.9(5) . 2_546
I3 O7 Nb1 137.6(5) . .
I3 O8 Sr1 149.0(6) . 4_666
I3 O9 Sr1 115.6(4) . .
I4 O10 Sr1 122.5(5) . 2_545
I4 O11 Sr1 139.0(5) . 3_556
I4 O12 Nb1 135.8(5) . .
I5 O13 Nb1 135.0(5) . .
I5 O15 Sr1 136.0(5) . 3_656
Nb1 O16 I5 146.2(6) . 1_455

loop_
_geom_bond_atom_site_label_1
_geom_bond_atom_site_label_2
_geom_bond_distance
_geom_bond_site_symmetry_2
_geom_bond_publ_flag
Sr1 O8 2.556(10) 4_565 ?
Sr1 O5 2.564(9) 3_656 ?
Sr1 O9 2.581(9) . ?
Sr1 O10 2.647(10) 2 ?
Sr1 O2 2.678(9) 1_554 ?
Sr1 O6 2.690(9) 2_556 ?
Sr1 O3 2.724(9) 4_665 ?
Sr1 O15 2.748(10) 3_656 ?
Sr1 O11 2.850(10) 3_556 ?
Sr1 I3 3.7220(14) . no
Sr1 I1 3.8786(14) 1_554 no
Sr1 I4 3.8883(14) 2 no
Nb1 O16 1.735(9) . ?
Nb1 O7 1.966(9) . ?
Nb1 O12 1.973(9) . ?
Nb1 O4 2.056(9) . ?
Nb1 O1 2.071(10) . ?
Nb1 O13 2.169(9) . ?
I1 O3 1.785(9) . ?
I1 O2 1.817(9) . ?
I1 O1 1.827(9) . ?
I2 O5 1.787(10) . ?
I2 O6 1.810(9) . ?
I2 O4 1.886(8) . ?
I3 O8 1.758(10) . ?
I3 O9 1.790(10) . ?
I3 O7 1.883(9) . ?
I4 O10 1.762(11) . ?
I4 O11 1.800(8) . ?
I4 O12 1.867(9) . ?
I5 O14 1.783(10) . ?
I5 O15 1.793(10) . ?
I5 O13 1.864(8) . ?
I5 O16 2.349(10) 1_655 ?
